data_4062881
_journal_name_full Organometallics
_journal_paper_doi 10.1021/om0497339
_journal_year 2004
_chemical_formula_sum 'C16 H16 F3 N O3 S Se'
_chemical_formula_weight 438.32
_space_group_IT_number 14
_symmetry_cell_setting monoclinic
_symmetry_space_group_name_Hall '-P 2ybc'
_symmetry_space_group_name_H-M 'P 1 21/c 1'
_cell_angle_alpha 90
_cell_angle_beta 107.930(8)
_cell_angle_gamma 90
_cell_formula_units_Z 4
_cell_length_a 10.600(7)
_cell_length_b 15.960(9)
_cell_length_c 11.100(6)
_cell_measurement_temperature 296.2
_cell_volume 1786(1)
_exptl_crystal_density_diffrn 1.629
_cod_original_sg_symbol_H-M 'P 21/c'
_cod_original_formula_sum 'C16 H16 F3 N O3 S Se '
_cod_database_code 4062881

loop_
_symmetry_equiv_pos_as_xyz
x,y,z
-x,1/2+y,1/2-z
-x,-y,-z
x,1/2-y,1/2+z

loop_
_atom_site_label
_atom_site_type_symbol
_atom_site_fract_x
_atom_site_fract_y
_atom_site_fract_z
_atom_site_U_iso_or_equiv
_atom_site_adp_type
_atom_site_occupancy
_atom_site_calc_flag
_atom_site_refinement_flags
_atom_site_disorder_assembly
_atom_site_disorder_group
Se(1) Se 0.93039(5) 0.65569(3) 0.01973(4) 0.0578(2) Uani 1.00 d . . .
S(1) S 0.8523(1) 1.01559(7) 0.1530(1) 0.0476(4) Uani 1.00 d . . .
F(1) F 0.6341(3) 1.1029(2) 0.0726(3) 0.093(1) Uani 1.00 d . . .
F(2) F 0.7126(3) 1.0958(2) 0.2728(3) 0.097(1) Uani 1.00 d . . .
F(3) F 0.6143(3) 0.9909(2) 0.1705(4) 0.115(1) Uani 1.00 d . . .
O(1) O 0.9023(3) 0.9604(2) 0.2601(2) 0.0559(10) Uani 1.00 d . . .
O(2) O 0.8137(3) 0.9728(2) 0.0342(3) 0.074(1) Uani 1.00 d . . .
O(3) O 0.9255(3) 1.0916(2) 0.1572(3) 0.068(1) Uani 1.00 d . . .
N(1) N 0.9571(3) 0.8027(2) 0.1527(3) 0.045(1) Uani 1.00 d . . .
C(1) C 0.8875(4) 0.7342(3) 0.1243(3) 0.039(1) Uani 1.00 d . . .
C(2) C 0.8021(5) 0.5690(3) 0.0119(5) 0.081(2) Uani 1.00 d . . .
C(3) C 0.7740(4) 0.7276(2) 0.1751(3) 0.033(1) Uani 1.00 d . . .
C(4) C 0.7660(4) 0.6618(3) 0.2550(4) 0.042(1) Uani 1.00 d . . .
C(5) C 0.6636(4) 0.6611(3) 0.3072(4) 0.049(1) Uani 1.00 d . . .
C(6) C 0.5711(4) 0.7236(3) 0.2807(4) 0.051(2) Uani 1.00 d . . .
C(7) C 0.5774(4) 0.7878(3) 0.2010(4) 0.048(1) Uani 1.00 d . . .
C(8) C 0.6785(4) 0.7899(3) 0.1474(3) 0.039(1) Uani 1.00 d . . .
C(9) C 1.0760(4) 0.8255(3) 0.1189(4) 0.053(2) Uani 1.00 d . . .
C(10) C 1.1890(4) 0.8450(3) 0.2370(4) 0.040(1) Uani 1.00 d . . .
C(11) C 1.2121(4) 0.7970(3) 0.3445(4) 0.051(2) Uani 1.00 d . . .
C(12) C 1.3154(5) 0.8148(3) 0.4509(4) 0.063(2) Uani 1.00 d . . .
C(13) C 1.3987(5) 0.8796(4) 0.4513(5) 0.063(2) Uani 1.00 d . . .
C(14) C 1.3787(5) 0.9276(3) 0.3447(5) 0.062(2) Uani 1.00 d . . .
C(15) C 1.2730(5) 0.9111(3) 0.2377(4) 0.050(2) Uani 1.00 d . . .
C(16) C 0.6954(5) 1.0524(3) 0.1672(5) 0.065(2) Uani 1.00 d . . .
H(1) H 0.9268 0.8444 0.2019 0.0537 Uiso 1.00 calc . . .
H(2) H 0.8128 0.5485 0.0945 0.0967 Uiso 1.00 calc . . .
H(3) H 0.8144 0.5249 -0.0406 0.0967 Uiso 1.00 calc . . .
H(4) H 0.7152 0.5916 -0.0227 0.0967 Uiso 1.00 calc . . .
H(5) H 0.8302 0.6182 0.2733 0.0512 Uiso 1.00 calc . . .
H(6) H 0.6565 0.6170 0.3623 0.0595 Uiso 1.00 calc . . .
H(7) H 0.5012 0.7228 0.3176 0.0611 Uiso 1.00 calc . . .
H(8) H 0.5123 0.8313 0.1831 0.0573 Uiso 1.00 calc . . .
H(9) H 0.6828 0.8345 0.0915 0.0465 Uiso 1.00 calc . . .
H(10) H 1.0582 0.8733 0.0652 0.0628 Uiso 1.00 calc . . .
H(11) H 1.0996 0.7797 0.0760 0.0628 Uiso 1.00 calc . . .
H(12) H 1.1555 0.7509 0.3450 0.0612 Uiso 1.00 calc . . .
H(13) H 1.3285 0.7817 0.5247 0.0758 Uiso 1.00 calc . . .
H(14) H 1.4703 0.8916 0.5254 0.0759 Uiso 1.00 calc . . .
H(15) H 1.4373 0.9723 0.3445 0.0751 Uiso 1.00 calc . . .
H(16) H 1.2582 0.9450 0.1641 0.0602 Uiso 1.00 calc . . .

loop_
_atom_site_aniso_label
_atom_site_aniso_U_11
_atom_site_aniso_U_22
_atom_site_aniso_U_33
_atom_site_aniso_U_12
_atom_site_aniso_U_13
_atom_site_aniso_U_23
Se(1) 0.0693(3) 0.0567(3) 0.0605(3) 0.0021(3) 0.0392(3) -0.0065(3)
S(1) 0.0545(8) 0.0473(8) 0.0436(7) -0.0059(7) 0.0189(6) -0.0013(6)
F(1) 0.092(2) 0.078(2) 0.095(2) 0.028(2) 0.007(2) 0.026(2)
F(2) 0.105(3) 0.109(3) 0.089(2) 0.032(2) 0.048(2) -0.003(2)
F(3) 0.068(2) 0.079(2) 0.207(4) -0.003(2) 0.055(2) 0.028(2)
O(1) 0.064(2) 0.059(2) 0.046(2) 0.008(2) 0.018(2) 0.008(2)
O(2) 0.113(3) 0.063(2) 0.041(2) -0.001(2) 0.017(2) -0.009(2)
O(3) 0.075(2) 0.056(2) 0.080(2) -0.025(2) 0.034(2) -0.005(2)
N(1) 0.036(2) 0.059(3) 0.043(2) -0.001(2) 0.019(2) -0.004(2)
C(1) 0.034(3) 0.051(3) 0.031(2) 0.006(2) 0.009(2) 0.006(2)
C(2) 0.113(5) 0.065(4) 0.082(4) -0.027(4) 0.055(3) -0.032(3)
C(3) 0.029(2) 0.041(3) 0.030(2) -0.003(2) 0.008(2) -0.005(2)
C(4) 0.047(3) 0.041(3) 0.039(2) 0.007(3) 0.013(2) 0.001(2)
C(5) 0.060(3) 0.053(3) 0.040(3) -0.005(3) 0.023(2) 0.003(2)
C(6) 0.044(3) 0.063(3) 0.054(3) -0.010(3) 0.025(2) -0.009(3)
C(7) 0.036(3) 0.051(3) 0.058(3) 0.006(2) 0.016(2) -0.002(2)
C(8) 0.030(2) 0.040(3) 0.045(3) -0.005(2) 0.012(2) 0.001(2)
C(9) 0.043(3) 0.072(4) 0.051(3) -0.008(3) 0.024(2) 0.000(2)
C(10) 0.033(2) 0.040(3) 0.053(3) 0.000(2) 0.023(2) -0.003(2)
C(11) 0.050(3) 0.042(3) 0.064(3) -0.004(3) 0.020(3) 0.009(3)
C(12) 0.051(3) 0.075(4) 0.057(3) 0.010(3) 0.010(3) 0.018(3)
C(13) 0.043(3) 0.082(4) 0.059(3) 0.002(3) 0.010(3) -0.013(3)
C(14) 0.050(3) 0.052(3) 0.087(4) -0.020(3) 0.027(3) -0.016(3)
C(15) 0.051(3) 0.047(3) 0.059(3) 0.000(3) 0.026(3) 0.004(2)
C(16) 0.064(4) 0.050(3) 0.077(4) 0.000(3) 0.017(3) 0.013(3)

loop_
_geom_bond_atom_site_label_1
_geom_bond_atom_site_label_2
_geom_bond_distance
_geom_bond_site_symmetry_1
_geom_bond_site_symmetry_2
_geom_bond_publ_flag
Se(1) C(1) 1.857(4) . . yes
Se(1) C(2) 1.923(5) . . yes
S(1) O(1) 1.443(3) . . yes
S(1) O(2) 1.429(3) . . yes
S(1) O(3) 1.433(3) . . yes
S(1) C(16) 1.816(5) . . yes
F(1) C(16) 1.324(5) . . yes
F(2) C(16) 1.325(5) . . yes
F(3) C(16) 1.312(5) . . yes
N(1) C(1) 1.302(5) . . yes
N(1) C(9) 1.467(5) . . yes
C(1) C(3) 1.481(5) . . yes
C(3) C(4) 1.394(5) . . yes
C(3) C(8) 1.384(5) . . yes
C(4) C(5) 1.379(5) . . yes
C(5) C(6) 1.366(6) . . yes
C(6) C(7) 1.368(5) . . yes
C(7) C(8) 1.377(5) . . yes
C(9) C(10) 1.511(5) . . yes
C(10) C(11) 1.375(5) . . yes
C(10) C(15) 1.378(5) . . yes
C(11) C(12) 1.371(6) . . yes
C(12) C(13) 1.359(6) . . yes
C(13) C(14) 1.371(6) . . yes
C(14) C(15) 1.384(6) . . yes

loop_
_cod_related_entry_id
_cod_related_entry_database
_cod_related_entry_code
1 ChemSpider 30659620
